data_9004988
loop_
_publ_author_name
'Krivovichev, S. V.'
'Filatov, S. K.'
'Burns, P. C.'
'Vergasova, L. P.'

_publ_section_title
;The crystal structure of allochalcoselite, Cu+Cu2+5PbO2(SeO3)2Cl5, a mineral
 with well-defined Cu+ and Cu2+ positions Locality: fumaroles of the Great
 Tolbachik fissure eruption, Kamchatka Peninsula, Russia
;
_journal_name_full 'The Canadian Mineralogist'
_journal_page_first 507
_journal_page_last 514
_journal_paper_doi 10.2113/gscanmin.44.2.507
_journal_volume 44
_journal_year 2006
_chemical_compound_source 'fumaroles of the Great Tolbachik fissure eruption, Kamchatka Peninsula, Russia'
_chemical_formula_sum 'Cl5 Cu6 O8 Pb Se2'
_chemical_name_mineral Allochalcoselite
_space_group_IT_number 12
_symmetry_space_group_name_Hall '-C 2y'
_symmetry_space_group_name_H-M 'C 1 2/m 1'
_cell_angle_alpha 90
_cell_angle_beta 119.284
_cell_angle_gamma 90
_cell_length_a 18.468
_cell_length_b 6.1475
_cell_length_c 15.314
_cell_formula_units_Z 4
_cell_volume 1516.443
_database_code_amcsd 0006091
_exptl_crystal_density_diffrn 4.606
_cod_original_formula_sum 'Cu6 Pb Se2 O8 Cl5'
_cod_database_code 9004988

loop_
_space_group_symop_operation_xyz
x,y,z
1/2+x,1/2+y,z
x,-y,z
1/2+x,1/2-y,z
-x,y,-z
1/2-x,1/2+y,-z
-x,-y,-z
1/2-x,1/2-y,-z

loop_
_atom_site_aniso_label
_atom_site_aniso_U_11
_atom_site_aniso_U_22
_atom_site_aniso_U_33
_atom_site_aniso_U_12
_atom_site_aniso_U_13
_atom_site_aniso_U_23
Cu1 0.00940 0.01660 0.01550 -0.00190 0.00670 -0.00420
Cu2 0.00940 0.04370 0.00700 0.00000 0.00500 0.00000
Cu3 0.00840 0.02960 0.00750 0.00000 0.00350 0.00000
Cu4 0.01450 0.02840 0.02220 0.00000 0.01370 0.00000
Cu5 0.02400 0.03200 0.03200 0.00000 0.01500 0.00000
Cu6 0.06400 0.03800 0.04200 0.00000 0.03800 0.00000
Pb 0.00890 0.02170 0.01340 0.00000 0.00420 0.00000
Se1 0.00530 0.01920 0.00930 0.00000 0.00340 0.00000
Se2 0.00710 0.01890 0.01000 0.00000 0.00470 0.00000
O1 0.01400 0.02300 0.01300 0.00000 0.00800 0.00100
O2 0.01600 0.02700 0.02800 -0.00400 0.01500 -0.00900
O3 0.01200 0.03100 0.00300 0.00000 0.00300 0.00000
O4 0.00900 0.01500 0.01300 0.00000 0.00800 0.00000
O5 0.00200 0.02400 0.00500 0.00000 -0.00100 0.00000
O6 0.01400 0.05600 0.00100 0.00000 -0.00200 0.00000
Cl1 0.00800 0.04100 0.01200 0.00000 0.00100 0.00000
Cl2 0.02800 0.03900 0.02400 0.00000 0.01100 0.00000
Cl3 0.01300 0.03600 0.01900 0.00000 0.00800 0.00000
Cl4 0.01700 0.04400 0.02600 0.00000 0.01300 0.00000
Cl5 0.04000 0.03200 0.01600 0.00000 0.00900 0.00000

loop_
_atom_site_label
_atom_site_fract_x
_atom_site_fract_y
_atom_site_fract_z
_atom_site_U_iso_or_equiv
Cu1 0.98610 0.24620 0.74348 0.01360
Cu2 0.93169 0.00000 0.53430 0.01960
Cu3 0.93998 0.50000 0.04550 0.01530
Cu4 0.64740 0.00000 0.83060 0.01970
Cu5 0.50000 0.00000 0.50000 0.02910
Cu6 0.00000 0.00000 0.00000 0.04270
Pb 0.79657 0.00000 0.63877 0.01520
Se1 0.12845 0.00000 0.70903 0.01130
Se2 0.85671 0.50000 0.79940 0.01180
O1 0.88290 0.71340 0.75110 0.01600
O2 0.09460 0.21540 0.74680 0.02200
O3 0.94010 0.50000 0.91840 0.01600
O4 0.93170 0.00000 0.65820 0.01100
O5 0.04010 0.50000 0.82110 0.01200
O6 0.05510 0.00000 0.58670 0.02600
Cl1 0.69820 0.00000 0.00820 0.02220
Cl2 0.58650 0.00000 0.44620 0.03120
Cl3 0.78860 0.00000 0.43880 0.02210
Cl4 0.76130 0.00000 0.81500 0.02750
Cl5 0.06230 0.00000 0.91980 0.03140

loop_
_cod_related_entry_id
_cod_related_entry_database
_cod_related_entry_code
1 AMCSD 0006091
